data_7217887
loop_
_publ_author_name
'Vanpoucke, Danny E. P.'
'Bultinck, Patrick'
'Cottenier, Stefaan'
'Van Speybroeck, Veronique'
'Van Driessche, Isabel'

_publ_section_title
;
 Aliovalent doping of CeO2: DFT study of oxidation state and vacancy
 effects
;
_journal_issue 33
_journal_name_full 'Journal of Materials Chemistry A'
_journal_page_first 13723
_journal_paper_doi 10.1039/C4TA02449D
_journal_volume 2
_journal_year 2014
_chemical_formula_structural 'Ce O2'
_chemical_formula_sum 'Ce O2'
_chemical_name_systematic
;
Cerium(IV)oxide
;
_space_group_IT_number 1
_symmetry_Int_Tables_number 1
_symmetry_space_group_name_Hall 'P 1'
_symmetry_space_group_name_H-M 'P 1'
_cell_angle_alpha 90
_cell_angle_beta 90
_cell_angle_gamma 90
_cell_formula_units_Z 4
_cell_length_a 5.36230
_cell_length_b 5.36230
_cell_length_c 5.36230
_cell_volume 154.189
_pd_phase_name 'CeO2 Fluorite structure Fm-3m or cF12 '
_cod_data_source_file CeO2_c111_LDA.cif
_cod_data_source_block global
_cod_database_code 7217887

loop_
_symmetry_equiv_pos_as_xyz
'x, y, z'

loop_
_atom_site_label
_atom_site_occupancy
_atom_site_fract_x
_atom_site_fract_y
_atom_site_fract_z
_atom_site_adp_type
_atom_site_B_iso_or_equiv
_atom_site_type_symbol
Ce1 1.0 0.000000 0.000000 0.000000 Biso 1.000000 Ce
Ce2 1.0 0.500000 0.500000 0.000000 Biso 1.000000 Ce
Ce3 1.0 0.500000 0.000000 0.500000 Biso 1.000000 Ce
Ce4 1.0 0.000000 0.500000 0.500000 Biso 1.000000 Ce
O1 1.0 0.250000 0.250000 0.250000 Biso 1.000000 O
O2 1.0 0.750000 0.250000 0.250000 Biso 1.000000 O
O3 1.0 0.250000 0.750000 0.250000 Biso 1.000000 O
O4 1.0 0.750000 0.750000 0.250000 Biso 1.000000 O
O5 1.0 0.250000 0.250000 0.750000 Biso 1.000000 O
O6 1.0 0.750000 0.250000 0.750000 Biso 1.000000 O
O7 1.0 0.250000 0.750000 0.750000 Biso 1.000000 O
O8 1.0 0.750000 0.750000 0.750000 Biso 1.000000 O
